data_4512659
loop_
_publ_author_name
'Ferguson, Jayne L.'
'Fitchett, Christopher M.'

_publ_section_title
;
 N,N&#x2032;-Dimethylene-2,2&#x2032;-biimidazole---A Mimic of Carboxylate
 for the Formation of Complexes with Copper(I) And the Anion Directed
 Formation of a Solvent Pocket
;
_journal_issue 3
_journal_name_full 'Crystal Growth &amp; Design'
_journal_page_first 1280
_journal_paper_doi 10.1021/cg5016803
_journal_volume 15
_journal_year 2015
_chemical_formula_moiety 'C24 H24 Cu2 N12, C6 H6, 2(B1 F4)'
_chemical_formula_sum 'C30 H30 B2 Cu2 F8 N12'
_chemical_formula_weight 859.36
_space_group_crystal_system cubic
_space_group_IT_number 212
_space_group_name_Hall 'P 4acd 2ab 3'
_space_group_name_H-M_alt 'P 43 3 2'
_symmetry_space_group_name_Hall 'P 4acd 2ab 3'
_symmetry_space_group_name_H-M 'P 43 3 2'
_atom_sites_solution_hydrogens geom
_atom_sites_solution_primary direct
_audit_creation_date 2014-09-17
_audit_creation_method
;
Olex2 1.2
(compiled 2014.08.28 svn.r2986 for OlexSys, GUI svn.r4874)
;
_cell_angle_alpha 90
_cell_angle_beta 90
_cell_angle_gamma 90
_cell_formula_units_Z 4
_cell_length_a 15.0798(6)
_cell_length_b 15.0798(6)
_cell_length_c 15.0798(6)
_cell_measurement_reflns_used 2656
_cell_measurement_temperature 296(2)
_cell_measurement_theta_max 26.76
_cell_measurement_theta_min 3.02
_cell_volume 3429.2(2)
_computing_molecular_graphics 'Olex2 (Dolomanov et al., 2009)'
_computing_publication_material 'Olex2 (Dolomanov et al., 2009)'
_computing_structure_refinement 'ShelXL (Sheldrick, 2008)'
_computing_structure_solution 'ShelXS (Sheldrick, 2008)'
_diffrn_ambient_temperature 296.0
_diffrn_measured_fraction_theta_full 0.996
_diffrn_measured_fraction_theta_max 0.998
_diffrn_measurement_device_type 'Bruker APEX-II CCD'
_diffrn_measurement_method '\f and \w scans'
_diffrn_radiation_monochromator graphite
_diffrn_radiation_type MoK\a
_diffrn_radiation_wavelength 0.71073
_diffrn_reflns_av_R_equivalents 0.0501
_diffrn_reflns_av_unetI/netI 0.0418
_diffrn_reflns_Laue_measured_fraction_full 0.996
_diffrn_reflns_Laue_measured_fraction_max 0.998
_diffrn_reflns_limit_h_max 9
_diffrn_reflns_limit_h_min -21
_diffrn_reflns_limit_k_max 10
_diffrn_reflns_limit_k_min -20
_diffrn_reflns_limit_l_max 13
_diffrn_reflns_limit_l_min -21
_diffrn_reflns_number 10847
_diffrn_reflns_point_group_measured_fraction_full 0.997
_diffrn_reflns_point_group_measured_fraction_max 0.999
_diffrn_reflns_theta_full 25.242
_diffrn_reflns_theta_max 30.505
_diffrn_reflns_theta_min 3.021
_diffrn_standards_number 0
_exptl_absorpt_coefficient_mu 1.328
_exptl_absorpt_correction_T_max 0.7461
_exptl_absorpt_correction_T_min 0.6188
_exptl_absorpt_correction_type multi-scan
_exptl_absorpt_process_details
;
SADABS-2008/1 (Bruker,2008) was used for absorption correction.
wR2(int) was 0.0756 before and 0.0635 after correction.
The Ratio of minimum to maximum transmission is 0.8294.
The \l/2 correction factor is 0.0015.
;
_exptl_crystal_colour colourless
_exptl_crystal_colour_primary colourless
_exptl_crystal_density_diffrn 1.665
_exptl_crystal_description block
_exptl_crystal_F_000 1736
_exptl_crystal_size_max 0.41
_exptl_crystal_size_mid 0.36
_exptl_crystal_size_min 0.23
_refine_diff_density_max 0.252
_refine_diff_density_min -0.447
_refine_diff_density_rms 0.050
_refine_ls_abs_structure_details
;
 Classical Flack method preferred over Parsons because s.u. lower.
;
_refine_ls_abs_structure_Flack 0.00(3)
_refine_ls_extinction_method none
_refine_ls_goodness_of_fit_ref 1.057
_refine_ls_hydrogen_treatment constr
_refine_ls_matrix_type full
_refine_ls_number_parameters 96
_refine_ls_number_reflns 1760
_refine_ls_number_restraints 0
_refine_ls_restrained_S_all 1.057
_refine_ls_R_factor_all 0.0490
_refine_ls_R_factor_gt 0.0386
_refine_ls_shift/su_max 0.000
_refine_ls_shift/su_mean 0.000
_refine_ls_structure_factor_coef Fsqd
_refine_ls_weighting_details
;
 w=1/[\s^2^(Fo^2^)+(0.0228P)^2^+1.3625P]
 where P=(Fo^2^+2Fc^2^)/3
;
_refine_ls_weighting_scheme calc
_refine_ls_wR_factor_gt 0.0717
_refine_ls_wR_factor_ref 0.0767
_reflns_Friedel_coverage 0.612
_reflns_Friedel_fraction_full 1.000
_reflns_Friedel_fraction_max 1.000
_reflns_number_gt 1510
_reflns_number_total 1760
_reflns_threshold_expression 'I > 2\s(I)'
_cod_data_source_file cg5016803_si_002.cif
_cod_data_source_block 4
_cod_depositor_comments 'Adding full bibliography for 4512656--4512665.cif.'
_cod_original_cell_volume 3429.2(4)
_cod_database_code 4512659
_shelxl_version_number 2013-2
_shelx_space_group_comment
;
The symmetry employed for this shelxl refinement is uniquely defined
by the following loop, which should always be used as a source of
symmetry information in preference to the above space-group names.
They are only intended as comments.
;
_olex2_refinement_description
;
1. Fixed Uiso
 At 1.2 times of:
  All C(H) groups, All C(H,H) groups
2. Others
 Sof(F12)=1-FVAR(1)
 Sof(F11)=0.33333*(1-FVAR(2))
 Sof(F10)=0.33333*FVAR(2)
 Sof(F13)=FVAR(1)
3.a Secondary CH2 refined with riding coordinates:
 C6(H6A,H6B)
3.b Aromatic/amide H refined with riding coordinates:
 C5(H5), C4(H4), C7(H7), C8(H8)
;
_olex2_submission_special_instructions 'No special instructions were received'

loop_
_space_group_symop_operation_xyz
'x, y, z'
'-y+3/4, x+1/4, z+3/4'
'-x+1/2, -y, z+1/2'
'y+3/4, -x+3/4, z+1/4'
'x+3/4, -z+3/4, y+1/4'
'x+1/2, -y+1/2, -z'
'x+1/4, z+3/4, -y+3/4'
'z+1/4, y+3/4, -x+3/4'
'-x, y+1/2, -z+1/2'
'-z+3/4, y+1/4, x+3/4'
'z, x, y'
'y, z, x'
'-y+1/2, -z, x+1/2'
'z+1/2, -x+1/2, -y'
'-y, z+1/2, -x+1/2'
'-z+1/2, -x, y+1/2'
'-z, x+1/2, -y+1/2'
'y+1/2, -z+1/2, -x'
'y+1/4, x+3/4, -z+3/4'
'-y+1/4, -x+1/4, -z+1/4'
'-x+3/4, z+1/4, y+3/4'
'-x+1/4, -z+1/4, -y+1/4'
'z+3/4, -y+3/4, x+1/4'
'-z+1/4, -y+1/4, -x+1/4'

loop_
_atom_site_label
_atom_site_type_symbol
_atom_site_fract_x
_atom_site_fract_y
_atom_site_fract_z
_atom_site_U_iso_or_equiv
_atom_site_adp_type
_atom_site_occupancy
_atom_site_site_symmetry_order
_atom_site_calc_flag
_atom_site_refinement_flags_posn
_atom_site_refinement_flags_adp
_atom_site_refinement_flags_occupancy
_atom_site_disorder_assembly
_atom_site_disorder_group
Cu1 Cu 0.92693(2) 0.42693(2) 0.07307(2) 0.02735(16) Uani 1 3 d S T P . .
N1 N 0.83996(16) 0.52387(15) 0.05714(15) 0.0254(5) Uani 1 1 d . . . . .
N3 N 0.72222(18) 0.61104(16) 0.05624(17) 0.0327(6) Uani 1 1 d . . . . .
C2 C 0.7604(2) 0.53763(19) 0.09150(19) 0.0269(6) Uani 1 1 d . . . . .
C6 C 0.6305(2) 0.6370(2) 0.0766(2) 0.0431(9) Uani 1 1 d . . . . .
H6A H 0.5896 0.6032 0.0404 0.052 Uiso 1 1 calc R . . . .
H6B H 0.6221 0.6995 0.0638 0.052 Uiso 1 1 calc R . . . .
C5 C 0.8523(2) 0.59167(19) -0.0034(2) 0.0318(7) Uani 1 1 d . . . . .
H5 H 0.9027 0.5993 -0.0381 0.038 Uiso 1 1 calc R . . . .
C4 C 0.7800(2) 0.6454(2) -0.0046(2) 0.0376(8) Uani 1 1 d . . . . .
H4 H 0.7716 0.6955 -0.0396 0.045 Uiso 1 1 calc R . . . .
C7 C 0.6893(2) 0.3750 -0.0607(2) 0.0429(12) Uani 1 2 d S T P . .
H7 H 0.7329 0.3750 -0.0171 0.051 Uiso 1 2 calc RS T P . .
C8 C 0.6897(2) 0.4397(2) -0.1250 0.0460(13) Uani 1 2 d S T P . .
H8 H 0.7333 0.4833 -0.1250 0.055 Uiso 1 2 calc RS T P . .
B9 B 0.6134(3) 0.8866(3) 0.1134(3) 0.0377(15) Uani 1 3 d S T P . .
F10 F 0.6689(3) 0.8311(3) 0.1689(3) 0.052(3) Uani 0.487(10) 3 d S T P A 1
F11 F 0.5594(3) 0.9406(3) 0.0594(3) 0.102(5) Uani 0.513(10) 3 d S T P A 2
F12 F 0.6698(5) 0.8481(8) 0.0549(8) 0.095(4) Uani 0.513(10) 1 d . . . A 2
F13 F 0.6374(7) 0.8670(9) 0.0330(5) 0.090(4) Uani 0.487(10) 1 d . . . A 1

loop_
_atom_site_aniso_label
_atom_site_aniso_U_11
_atom_site_aniso_U_22
_atom_site_aniso_U_33
_atom_site_aniso_U_23
_atom_site_aniso_U_13
_atom_site_aniso_U_12
Cu1 0.02735(16) 0.02735(16) 0.02735(16) 0.00203(16) 0.00203(16) -0.00203(16)
N1 0.0277(12) 0.0245(11) 0.0241(11) -0.0005(10) -0.0029(10) 0.0008(10)
N3 0.0351(14) 0.0283(12) 0.0347(14) 0.0014(11) -0.0078(12) 0.0081(11)
C2 0.0311(15) 0.0245(13) 0.0253(14) -0.0018(12) -0.0050(12) 0.0044(12)
C6 0.0394(19) 0.0368(18) 0.053(2) -0.0010(17) -0.0096(18) 0.0168(15)
C5 0.0392(17) 0.0289(15) 0.0275(15) 0.0031(13) -0.0048(13) -0.0040(14)
C4 0.050(2) 0.0259(15) 0.0373(17) 0.0045(14) -0.0106(16) 0.0016(15)
C7 0.0437(18) 0.041(3) 0.0437(18) -0.0030(18) -0.023(2) 0.0030(18)
C8 0.0329(16) 0.0329(16) 0.072(4) 0.0002(18) -0.0002(18) -0.009(2)
B9 0.0377(15) 0.0377(15) 0.0377(15) 0.0004(17) -0.0004(17) 0.0004(17)
F10 0.052(3) 0.052(3) 0.052(3) 0.011(2) -0.011(2) 0.011(2)
F11 0.102(5) 0.102(5) 0.102(5) 0.036(3) -0.036(3) 0.036(3)
F12 0.048(4) 0.086(6) 0.152(10) -0.065(7) 0.041(5) -0.009(4)
F13 0.130(11) 0.112(8) 0.027(3) 0.000(3) 0.020(4) -0.008(8)

loop_
_atom_type_symbol
_atom_type_description
_atom_type_scat_dispersion_real
_atom_type_scat_dispersion_imag
_atom_type_scat_source
C C 0.0033 0.0016 'International Tables Vol C Tables 4.2.6.8 and 6.1.1.4'
H H 0.0000 0.0000 'International Tables Vol C Tables 4.2.6.8 and 6.1.1.4'
B B 0.0013 0.0007 'International Tables Vol C Tables 4.2.6.8 and 6.1.1.4'
Cu Cu 0.3201 1.2651 'International Tables Vol C Tables 4.2.6.8 and 6.1.1.4'
F F 0.0171 0.0103 'International Tables Vol C Tables 4.2.6.8 and 6.1.1.4'
N N 0.0061 0.0033 'International Tables Vol C Tables 4.2.6.8 and 6.1.1.4'

loop_
_geom_angle_atom_site_label_1
_geom_angle_atom_site_label_2
_geom_angle_atom_site_label_3
_geom_angle
_geom_angle_site_symmetry_1
_geom_angle_site_symmetry_3
N1 Cu1 Cu1 96.54(7) 17_645 20_665
N1 Cu1 Cu1 96.54(7) 18_556 20_665
N1 Cu1 Cu1 96.54(7) . 20_665
N1 Cu1 N1 118.72(3) 18_556 17_645
N1 Cu1 N1 118.72(3) . 18_556
N1 Cu1 N1 118.72(3) . 17_645
C2 N1 Cu1 132.0(2) . .
C2 N1 C5 105.4(2) . .
C5 N1 Cu1 122.5(2) . .
C2 N3 C6 122.4(3) . .
C2 N3 C4 107.5(3) . .
C4 N3 C6 129.7(3) . .
N1 C2 N3 111.1(3) . .
N1 C2 C2 130.73(16) . 20_665
N3 C2 C2 118.17(17) . 20_665
N3 C6 C6 108.7(2) . 20_665
N3 C6 H6A 109.9 . .
N3 C6 H6B 109.9 . .
C6 C6 H6A 109.9 20_665 .
C6 C6 H6B 109.9 20_665 .
H6A C6 H6B 108.3 . .
N1 C5 H5 125.0 . .
C4 C5 N1 110.0(3) . .
C4 C5 H5 125.0 . .
N3 C4 H4 127.0 . .
C5 C4 N3 106.0(3) . .
C5 C4 H4 127.0 . .
C8 C7 H7 119.7 . .
C8 C7 H7 119.7 16_564 .
C8 C7 C8 120.6(5) 16_564 .
C7 C8 C7 119.4(5) . 15_655
C7 C8 H8 120.3 15_655 .
C7 C8 H8 120.3 . .
F12 B9 F11 103.5(6) 13_664 .
F12 B9 F11 103.5(6) . .
F12 B9 F11 103.5(6) 14_566 .
F12 B9 F12 114.7(5) . 13_664
F12 B9 F12 114.7(5) . 14_566
F12 B9 F12 114.7(5) 13_664 14_566
F13 B9 F10 104.3(6) . .
F13 B9 F10 104.3(6) 14_566 .
F13 B9 F10 104.3(6) 13_664 .
F13 B9 F13 114.1(4) 13_664 14_566
F13 B9 F13 114.1(4) . 13_664
F13 B9 F13 114.1(4) . 14_566

loop_
_geom_bond_atom_site_label_1
_geom_bond_atom_site_label_2
_geom_bond_distance
_geom_bond_site_symmetry_2
Cu1 Cu1 2.7127(12) 20_665
Cu1 N1 1.979(2) 17_645
Cu1 N1 1.979(2) 18_556
Cu1 N1 1.979(2) .
N1 C2 1.322(4) .
N1 C5 1.383(4) .
N3 C2 1.357(4) .
N3 C6 1.469(4) .
N3 C4 1.368(4) .
C2 C2 1.440(6) 20_665
C6 C6 1.506(7) 20_665
C6 H6A 0.9700 .
C6 H6B 0.9700 .
C5 H5 0.9300 .
C5 C4 1.359(5) .
C4 H4 0.9300 .
C7 H7 0.9300 .
C7 C8 1.375(3) .
C7 C8 1.375(3) 16_564
C8 C7 1.375(3) 15_655
C8 H8 0.9300 .
B9 F10 1.448(10) .
B9 F11 1.410(11) .
B9 F12 1.355(9) .
B9 F12 1.355(9) 14_566
B9 F12 1.355(9) 13_664
B9 F13 1.300(9) 14_566
B9 F13 1.300(9) .
B9 F13 1.300(9) 13_664
